data_4120468
loop_
_publ_author_name
'Izumiseki, Atsuto'
'Yamamoto, Hisashi'

_publ_section_title
;
 Intermolecular/Intramolecular sequential aldol reaction.
;
_journal_issue 4
_journal_name_full 'Journal of the American Chemical Society'
_journal_page_first 1308
_journal_page_last 1311
_journal_paper_doi 10.1021/ja413008a
_journal_volume 136
_journal_year 2014
_chemical_formula_moiety 'C35 H78 O3 Si8'
_chemical_formula_sum 'C35 H78 O3 Si8'
_chemical_formula_weight 771.68
_space_group_IT_number 14
_symmetry_cell_setting monoclinic
_symmetry_Int_Tables_number 14
_symmetry_space_group_name_Hall '-P 2yn'
_symmetry_space_group_name_H-M 'P 1 21/n 1'
_atom_sites_solution_hydrogens geom
_atom_sites_solution_primary direct
_atom_sites_solution_secondary difmap
_cell_angle_alpha 90.0000
_cell_angle_beta 95.245(10)
_cell_angle_gamma 90.0000
_cell_formula_units_Z 4
_cell_length_a 9.645(8)
_cell_length_b 14.612(11)
_cell_length_c 34.80(3)
_cell_measurement_reflns_used 6328
_cell_measurement_temperature 173
_cell_measurement_theta_max 27.49
_cell_measurement_theta_min 3.03
_cell_volume 4884(7)
_computing_cell_refinement DTREK
_computing_data_collection DTREK
_computing_data_reduction DTREK
_computing_molecular_graphics 'CrystalStructure 4.0'
_computing_publication_material 'CrystalStructure 4.0 (Rigaku, 2010)'
_computing_structure_refinement 'SHELXL97 (Sheldrick, 2008)'
_computing_structure_solution 'SIR2004 (Burla, et al., 2005)'
_diffrn_ambient_temperature 173
_diffrn_detector_area_resol_mean 6.849
_diffrn_measured_fraction_theta_full 0.906
_diffrn_measured_fraction_theta_max 0.906
_diffrn_measurement_device_type 'Rigaku XtaLAB mini'
_diffrn_measurement_method \w
_diffrn_radiation_type 'Mo K\a'
_diffrn_radiation_wavelength 0.71075
_diffrn_reflns_av_R_equivalents 0.0641
_diffrn_reflns_limit_h_max 12
_diffrn_reflns_limit_h_min -12
_diffrn_reflns_limit_k_max 18
_diffrn_reflns_limit_k_min -18
_diffrn_reflns_limit_l_max 45
_diffrn_reflns_limit_l_min -45
_diffrn_reflns_number 26629
_diffrn_reflns_theta_full 27.48
_diffrn_reflns_theta_max 27.48
_diffrn_standards_number 0
_exptl_absorpt_coefficient_mu 0.248
_exptl_absorpt_correction_T_max 0.976
_exptl_absorpt_correction_T_min 0.767
_exptl_absorpt_correction_type multi-scan
_exptl_absorpt_process_details 'REQAB (Rigaku, 1998)'
_exptl_crystal_colour colorless
_exptl_crystal_density_diffrn 1.049
_exptl_crystal_density_method 'not measured'
_exptl_crystal_description prism
_exptl_crystal_F_000 1696.00
_exptl_crystal_size_max 0.100
_exptl_crystal_size_mid 0.100
_exptl_crystal_size_min 0.100
_refine_diff_density_max 0.650
_refine_diff_density_min -0.480
_refine_ls_extinction_coef 0.0002(6)
_refine_ls_extinction_method SHELXL
_refine_ls_goodness_of_fit_ref 1.072
_refine_ls_hydrogen_treatment constr
_refine_ls_number_parameters 416
_refine_ls_number_reflns 10140
_refine_ls_number_restraints 0
_refine_ls_R_factor_gt 0.0724
_refine_ls_shift/su_max 0.000
_refine_ls_structure_factor_coef Fsqd
_refine_ls_weighting_details 'w = 1/[\s^2^(Fo^2^)+(0.0758P)^2^+3.8633P] where P=(Fo^2^+2Fc^2^)/3'
_refine_ls_weighting_scheme calc
_refine_ls_wR_factor_ref 0.2064
_reflns_number_gt 7184
_reflns_number_total 10140
_reflns_threshold_expression F^2^>2.0\s(F^2^)
_cod_data_source_file ja413008a_si_005.cif
_cod_data_source_block 777
_cod_database_code 4120468

loop_
_symmetry_equiv_pos_site_id
_symmetry_equiv_pos_as_xyz
1 +X,+Y,+Z
2 1/2-X,1/2+Y,1/2-Z
3 -X,-Y,-Z
4 1/2+X,1/2-Y,1/2+Z

loop_
_atom_site_label
_atom_site_type_symbol
_atom_site_fract_x
_atom_site_fract_y
_atom_site_fract_z
_atom_site_U_iso_or_equiv
_atom_site_adp_type
_atom_site_occupancy
_atom_site_symmetry_multiplicity
_atom_site_calc_flag
_atom_site_refinement_flags
Si1 Si -0.16904(9) 0.43821(6) 0.31983(2) 0.0251(2) Uani 1.0 4 d .
Si2 Si -0.26595(10) 0.45771(7) 0.25586(3) 0.0329(3) Uani 1.0 4 d .
Si3 Si -0.33948(11) 0.36642(8) 0.35437(3) 0.0354(3) Uani 1.0 4 d .
Si4 Si 0.02547(11) 0.34035(7) 0.32089(3) 0.0364(3) Uani 1.0 4 d .
Si5 Si 0.37008(11) 0.97649(8) 0.37000(3) 0.0394(3) Uani 1.0 4 d .
Si6 Si 0.02251(12) 0.98336(8) 0.41469(3) 0.0375(3) Uani 1.0 4 d .
Si7 Si 0.20236(10) 0.88428(7) 0.39783(3) 0.0292(3) Uani 1.0 4 d .
Si8 Si 0.31731(12) 0.81380(9) 0.45284(3) 0.0467(3) Uani 1.0 4 d .
O1 O -0.1346(3) 0.54760(16) 0.33146(6) 0.0267(5) Uani 1.0 4 d .
O2 O 0.1255(3) 0.81548(17) 0.36409(7) 0.0335(6) Uani 1.0 4 d .
C1 C -0.0614(4) 0.5847(3) 0.36561(8) 0.0249(7) Uani 1.0 4 d .
O3 O -0.0133(4) 0.4782(2) 0.43647(8) 0.0500(8) Uani 1.0 4 d .
C2 C -0.0328(4) 0.6879(3) 0.35760(9) 0.0255(7) Uani 1.0 4 d .
C3 C -0.1569(4) 0.5779(3) 0.47192(9) 0.0354(8) Uani 1.0 4 d .
C4 C -0.0692(4) 0.5684(3) 0.43826(9) 0.0329(8) Uani 1.0 4 d .
C5 C -0.1621(5) 0.5471(3) 0.23315(11) 0.0456(10) Uani 1.0 4 d .
C6 C -0.1541(4) 0.5832(3) 0.39929(9) 0.0276(7) Uani 1.0 4 d .
C7 C -0.1144(4) 0.7405(3) 0.38627(10) 0.0346(8) Uani 1.0 4 d .
C8 C -0.1612(4) 0.6606(3) 0.49170(10) 0.0421(9) Uani 1.0 4 d .
C9 C -0.0922(5) 0.9355(4) 0.45036(12) 0.0528(11) Uani 1.0 4 d .
C10 C -0.2294(4) 0.6747(3) 0.39555(10) 0.0344(8) Uani 1.0 4 d .
C11 C 0.1958(5) 0.5895(3) 0.31681(15) 0.0530(12) Uani 1.0 4 d .
C12 C -0.2666(6) 0.3065(4) 0.39950(12) 0.0590(13) Uani 1.0 4 d .
C13 C -0.4328(5) 0.2778(4) 0.32218(12) 0.0515(11) Uani 1.0 4 d .
C14 C 0.1973(4) 0.6922(3) 0.32370(13) 0.0450(10) Uani 1.0 4 d .
C15 C 0.3467(6) 0.7238(5) 0.3295(3) 0.086(2) Uani 1.0 4 d .
C16 C -0.0882(5) 1.0098(4) 0.36903(13) 0.0518(11) Uani 1.0 4 d .
C17 C 0.1208(4) 0.7178(3) 0.35951(11) 0.0315(7) Uani 1.0 4 d .
C18 C 0.1275(7) 0.7395(4) 0.28708(14) 0.0719(16) Uani 1.0 4 d .
C19 C -0.2374(5) 0.5060(4) 0.48289(12) 0.0507(11) Uani 1.0 4 d .
C20 C -0.2455(5) 0.6705(4) 0.52197(11) 0.0548(12) Uani 1.0 4 d .
C21 C 0.1332(5) 0.3377(4) 0.36882(14) 0.0551(12) Uani 1.0 4 d .
C22 C 0.0896(6) 1.0951(4) 0.43545(16) 0.0634(14) Uani 1.0 4 d .
C23 C -0.2620(6) 0.3494(3) 0.22726(12) 0.0550(12) Uani 1.0 4 d .
C24 C 0.2962(6) 1.0172(5) 0.32167(15) 0.0788(19) Uani 1.0 4 d .
C25 C -0.4495(5) 0.4996(4) 0.25467(14) 0.0567(12) Uani 1.0 4 d .
C26 C 0.1421(5) 0.3645(4) 0.28222(14) 0.0547(12) Uani 1.0 4 d .
C27 C -0.3213(6) 0.5173(5) 0.51321(14) 0.0704(17) Uani 1.0 4 d .
C28 C 0.4232(8) 1.0787(5) 0.4006(2) 0.090(3) Uani 1.0 4 d .
C29 C -0.0466(6) 0.2230(3) 0.31061(17) 0.0620(14) Uani 1.0 4 d .
C30 C -0.4752(5) 0.4500(4) 0.36719(15) 0.0566(12) Uani 1.0 4 d .
C31 C -0.3249(5) 0.5984(5) 0.53241(13) 0.0642(15) Uani 1.0 4 d .
C32 C 0.2040(6) 0.7597(5) 0.48637(15) 0.0751(17) Uani 1.0 4 d .
C33 C 0.5390(6) 0.9167(5) 0.3647(3) 0.091(3) Uani 1.0 4 d .
C34 C 0.4340(7) 0.7168(7) 0.4394(3) 0.120(4) Uani 1.0 4 d .
C35 C 0.4139(13) 0.9039(7) 0.4797(3) 0.205(7) Uani 1.0 4 d .
H1 H 0.0276 0.5509 0.3725 0.0299 Uiso 1.0 4 calc R
H3 H 0.0352 0.4744 0.4177 0.0600 Uiso 1.0 4 calc R
H2 H -0.0762 0.7022 0.3311 0.0306 Uiso 1.0 4 calc R
H4 H 0.0089 0.6137 0.4411 0.0395 Uiso 1.0 4 calc R
H5A H -0.1560 0.6019 0.2494 0.0547 Uiso 1.0 4 calc R
H5B H -0.2074 0.5625 0.2076 0.0547 Uiso 1.0 4 calc R
H5C H -0.0682 0.5237 0.2305 0.0547 Uiso 1.0 4 calc R
H6 H -0.2238 0.5327 0.3950 0.0332 Uiso 1.0 4 calc R
H7A H -0.0538 0.7562 0.4098 0.0415 Uiso 1.0 4 calc R
H7B H -0.1542 0.7976 0.3745 0.0415 Uiso 1.0 4 calc R
H8 H -0.1063 0.7106 0.4845 0.0505 Uiso 1.0 4 calc R
H9A H -0.0353 0.9187 0.4741 0.0633 Uiso 1.0 4 calc R
H9B H -0.1404 0.8811 0.4394 0.0633 Uiso 1.0 4 calc R
H9C H -0.1609 0.9817 0.4562 0.0633 Uiso 1.0 4 calc R
H10A H -0.2681 0.6917 0.4200 0.0413 Uiso 1.0 4 calc R
H10B H -0.3057 0.6733 0.3745 0.0413 Uiso 1.0 4 calc R
H11A H 0.2472 0.5755 0.2945 0.0636 Uiso 1.0 4 calc R
H11B H 0.0993 0.5685 0.3118 0.0636 Uiso 1.0 4 calc R
H11C H 0.2397 0.5583 0.3397 0.0636 Uiso 1.0 4 calc R
H12A H -0.1995 0.3466 0.4141 0.0708 Uiso 1.0 4 calc R
H12B H -0.2197 0.2501 0.3926 0.0708 Uiso 1.0 4 calc R
H12C H -0.3424 0.2914 0.4153 0.0708 Uiso 1.0 4 calc R
H13A H -0.3669 0.2301 0.3161 0.0618 Uiso 1.0 4 calc R
H13B H -0.4719 0.3069 0.2982 0.0618 Uiso 1.0 4 calc R
H13C H -0.5080 0.2505 0.3355 0.0618 Uiso 1.0 4 calc R
H15A H 0.3942 0.6921 0.3518 0.1027 Uiso 1.0 4 calc R
H15B H 0.3493 0.7900 0.3342 0.1027 Uiso 1.0 4 calc R
H15C H 0.3936 0.7098 0.3064 0.1027 Uiso 1.0 4 calc R
H16A H -0.1330 0.9535 0.3588 0.0621 Uiso 1.0 4 calc R
H16B H -0.0299 1.0352 0.3500 0.0621 Uiso 1.0 4 calc R
H16C H -0.1597 1.0545 0.3744 0.0621 Uiso 1.0 4 calc R
H17 H 0.1717 0.6892 0.3828 0.0378 Uiso 1.0 4 calc R
H18A H 0.1314 0.8060 0.2905 0.0862 Uiso 1.0 4 calc R
H18B H 0.0302 0.7199 0.2828 0.0862 Uiso 1.0 4 calc R
H18C H 0.1769 0.7225 0.2647 0.0862 Uiso 1.0 4 calc R
H19 H -0.2358 0.4489 0.4698 0.0609 Uiso 1.0 4 calc R
H20 H -0.2480 0.7271 0.5353 0.0658 Uiso 1.0 4 calc R
H21A H 0.2043 0.2899 0.3685 0.0661 Uiso 1.0 4 calc R
H21B H 0.0729 0.3246 0.3893 0.0661 Uiso 1.0 4 calc R
H21C H 0.1785 0.3972 0.3736 0.0661 Uiso 1.0 4 calc R
H22A H 0.1160 1.1347 0.4146 0.0761 Uiso 1.0 4 calc R
H22B H 0.1712 1.0838 0.4538 0.0761 Uiso 1.0 4 calc R
H22C H 0.0168 1.1249 0.4488 0.0761 Uiso 1.0 4 calc R
H23A H -0.2952 0.2986 0.2423 0.0660 Uiso 1.0 4 calc R
H23B H -0.1664 0.3371 0.2213 0.0660 Uiso 1.0 4 calc R
H23C H -0.3224 0.3559 0.2032 0.0660 Uiso 1.0 4 calc R
H24A H 0.3617 1.0596 0.3111 0.0946 Uiso 1.0 4 calc R
H24B H 0.2077 1.0487 0.3242 0.0946 Uiso 1.0 4 calc R
H24C H 0.2802 0.9647 0.3043 0.0946 Uiso 1.0 4 calc R
H25A H -0.5059 0.4547 0.2672 0.0681 Uiso 1.0 4 calc R
H25B H -0.4875 0.5080 0.2278 0.0681 Uiso 1.0 4 calc R
H25C H -0.4512 0.5581 0.2684 0.0681 Uiso 1.0 4 calc R
H26A H 0.2162 0.3184 0.2831 0.0657 Uiso 1.0 4 calc R
H26B H 0.1835 0.4254 0.2863 0.0657 Uiso 1.0 4 calc R
H26C H 0.0880 0.3624 0.2570 0.0657 Uiso 1.0 4 calc R
H27 H -0.3767 0.4677 0.5205 0.0845 Uiso 1.0 4 calc R
H28A H 0.4936 1.1138 0.3883 0.1083 Uiso 1.0 4 calc R
H28B H 0.4619 1.0582 0.4261 0.1083 Uiso 1.0 4 calc R
H28C H 0.3417 1.1174 0.4032 0.1083 Uiso 1.0 4 calc R
H29A H -0.0987 0.2222 0.2851 0.0744 Uiso 1.0 4 calc R
H29B H -0.1089 0.2064 0.3302 0.0744 Uiso 1.0 4 calc R
H29C H 0.0300 0.1788 0.3111 0.0744 Uiso 1.0 4 calc R
H30A H -0.5494 0.4173 0.3789 0.0680 Uiso 1.0 4 calc R
H30B H -0.5144 0.4815 0.3438 0.0680 Uiso 1.0 4 calc R
H30C H -0.4327 0.4950 0.3856 0.0680 Uiso 1.0 4 calc R
H31 H -0.3823 0.6049 0.5530 0.0770 Uiso 1.0 4 calc R
H32A H 0.2612 0.7369 0.5091 0.0901 Uiso 1.0 4 calc R
H32B H 0.1534 0.7086 0.4734 0.0901 Uiso 1.0 4 calc R
H32C H 0.1374 0.8049 0.4944 0.0901 Uiso 1.0 4 calc R
H33A H 0.5225 0.8639 0.3476 0.1095 Uiso 1.0 4 calc R
H33B H 0.5792 0.8959 0.3901 0.1095 Uiso 1.0 4 calc R
H33C H 0.6036 0.9591 0.3538 0.1095 Uiso 1.0 4 calc R
H34A H 0.4864 0.6930 0.4627 0.1441 Uiso 1.0 4 calc R
H34B H 0.4991 0.7395 0.4215 0.1441 Uiso 1.0 4 calc R
H34C H 0.3769 0.6678 0.4269 0.1441 Uiso 1.0 4 calc R
H35A H 0.3486 0.9493 0.4883 0.2457 Uiso 1.0 4 calc R
H35B H 0.4770 0.9336 0.4630 0.2457 Uiso 1.0 4 calc R
H35C H 0.4680 0.8774 0.5021 0.2457 Uiso 1.0 4 calc R

loop_
_atom_site_aniso_label
_atom_site_aniso_U_11
_atom_site_aniso_U_22
_atom_site_aniso_U_33
_atom_site_aniso_U_12
_atom_site_aniso_U_13
_atom_site_aniso_U_23
Si1 0.0272(5) 0.0237(5) 0.0243(4) -0.0028(4) 0.0018(4) 0.0003(4)
Si2 0.0388(6) 0.0345(6) 0.0245(4) -0.0057(5) -0.0018(4) 0.0015(4)
Si3 0.0386(6) 0.0367(6) 0.0313(5) -0.0126(5) 0.0051(4) 0.0034(4)
Si4 0.0372(6) 0.0266(6) 0.0454(6) 0.0041(4) 0.0036(5) -0.0015(4)
Si5 0.0373(6) 0.0400(7) 0.0408(6) -0.0143(5) 0.0038(5) 0.0046(5)
Si6 0.0488(6) 0.0305(6) 0.0344(5) -0.0026(5) 0.0099(5) -0.0037(4)
Si7 0.0325(5) 0.0271(5) 0.0278(4) -0.0076(4) 0.0015(4) -0.0002(4)
Si8 0.0411(6) 0.0581(8) 0.0393(6) -0.0110(6) -0.0052(5) 0.0160(6)
O1 0.0335(12) 0.0235(12) 0.0229(10) -0.0028(10) 0.0007(9) -0.0006(9)
O2 0.0399(13) 0.0213(13) 0.0381(13) -0.0072(11) -0.0025(11) -0.0016(10)
C1 0.0270(15) 0.0246(17) 0.0227(13) -0.0016(13) 0.0003(12) -0.0001(12)
O3 0.0673(19) 0.0503(19) 0.0320(13) 0.0173(16) 0.0018(13) 0.0061(13)
C2 0.0282(15) 0.0227(16) 0.0255(14) -0.0012(13) 0.0020(12) 0.0011(12)
C3 0.0364(18) 0.044(3) 0.0246(15) -0.0080(16) -0.0017(14) 0.0022(14)
C4 0.0359(18) 0.039(2) 0.0229(14) -0.0020(16) -0.0023(13) 0.0011(14)
C5 0.055(3) 0.048(3) 0.0338(18) -0.007(2) 0.0027(17) 0.0086(17)
C6 0.0272(15) 0.0326(19) 0.0228(14) -0.0057(14) 0.0003(12) 0.0035(12)
C7 0.0381(19) 0.0300(19) 0.0369(17) 0.0065(15) 0.0099(15) 0.0007(15)
C8 0.043(2) 0.052(3) 0.0317(17) -0.0072(19) 0.0040(15) -0.0023(17)
C9 0.064(3) 0.054(3) 0.044(3) 0.001(3) 0.025(2) -0.004(2)
C10 0.0272(16) 0.045(3) 0.0311(16) 0.0054(15) 0.0057(13) 0.0030(15)
C11 0.048(3) 0.041(3) 0.075(3) -0.0014(19) 0.033(3) -0.013(3)
C12 0.082(4) 0.057(3) 0.038(2) -0.023(3) 0.003(3) 0.010(2)
C13 0.055(3) 0.054(3) 0.044(2) -0.025(3) -0.0009(19) -0.0010(19)
C14 0.041(2) 0.031(2) 0.068(3) -0.0076(17) 0.026(2) -0.0079(19)
C15 0.052(3) 0.078(5) 0.134(6) -0.018(3) 0.047(4) -0.036(4)
C16 0.057(3) 0.046(3) 0.051(3) 0.008(3) -0.001(2) 0.007(2)
C17 0.0276(16) 0.0237(18) 0.0432(18) -0.0020(14) 0.0034(14) -0.0024(14)
C18 0.097(4) 0.072(4) 0.053(3) 0.002(4) 0.042(3) 0.006(3)
C19 0.060(3) 0.055(3) 0.0367(19) -0.020(3) 0.0048(18) 0.0033(19)
C20 0.056(3) 0.079(4) 0.0302(18) 0.007(3) 0.0046(18) -0.011(2)
C21 0.051(3) 0.053(3) 0.059(3) 0.016(3) -0.004(2) 0.005(3)
C22 0.087(4) 0.038(3) 0.067(3) -0.010(3) 0.018(3) -0.015(3)
C23 0.085(4) 0.042(3) 0.036(2) -0.009(3) -0.005(2) -0.0032(18)
C24 0.059(3) 0.116(6) 0.061(3) -0.022(4) 0.004(3) 0.042(4)
C25 0.047(3) 0.069(4) 0.052(3) 0.002(3) -0.005(2) 0.018(3)
C26 0.055(3) 0.050(3) 0.063(3) 0.003(3) 0.024(3) -0.013(3)
C27 0.061(3) 0.105(5) 0.046(3) -0.026(3) 0.012(3) 0.019(3)
C28 0.112(5) 0.071(4) 0.091(5) -0.060(4) 0.029(4) -0.025(4)
C29 0.066(3) 0.027(3) 0.092(4) 0.001(3) 0.001(3) -0.001(3)
C30 0.033(2) 0.073(4) 0.066(3) -0.010(3) 0.018(2) -0.013(3)
C31 0.049(3) 0.112(5) 0.033(2) -0.007(3) 0.0110(19) 0.008(3)
C32 0.077(4) 0.095(5) 0.052(3) -0.017(4) -0.001(3) 0.027(3)
C33 0.050(3) 0.082(5) 0.145(7) -0.020(3) 0.027(4) 0.015(5)
C34 0.081(5) 0.174(9) 0.109(6) 0.064(5) 0.027(4) 0.084(6)
C35 0.315(14) 0.162(9) 0.107(6) -0.168(10) -0.143(8) 0.076(6)

loop_
_atom_type_symbol
_atom_type_description
_atom_type_scat_dispersion_real
_atom_type_scat_dispersion_imag
_atom_type_scat_source
C C 0.0033 0.0016
;
International Tables for Crystallography
(1992, Vol. C, Tables 4.2.6.8 and 6.1.1.4)
;
H H 0.0000 0.0000
;
International Tables for Crystallography
(1992, Vol. C, Table 6.1.1.4)
;
O O 0.0106 0.0060
;
International Tables for Crystallography
(1992, Vol. C, Tables 4.2.6.8 and 6.1.1.4)
;
Si Si 0.0817 0.0704
;
International Tables for Crystallography
(1992, Vol. C, Tables 4.2.6.8 and 6.1.1.4)
;

loop_
_geom_angle_atom_site_label_1
_geom_angle_atom_site_label_2
_geom_angle_atom_site_label_3
_geom_angle
_geom_angle_publ_flag
Si2 Si1 Si3 107.44(7) yes
Si2 Si1 Si4 109.59(6) yes
Si2 Si1 O1 99.56(9) yes
Si3 Si1 Si4 108.17(7) yes
Si3 Si1 O1 115.58(10) yes
Si4 Si1 O1 115.80(10) yes
Si1 Si2 C5 107.67(13) yes
Si1 Si2 C23 112.05(15) yes
Si1 Si2 C25 110.75(16) yes
C5 Si2 C23 109.2(3) yes
C5 Si2 C25 107.8(3) yes
C23 Si2 C25 109.3(3) yes
Si1 Si3 C12 114.00(18) yes
Si1 Si3 C13 108.56(16) yes
Si1 Si3 C30 111.38(18) yes
C12 Si3 C13 107.4(3) yes
C12 Si3 C30 108.7(3) yes
C13 Si3 C30 106.4(3) yes
Si1 Si4 C21 113.61(17) yes
Si1 Si4 C26 113.96(16) yes
Si1 Si4 C29 105.76(17) yes
C21 Si4 C26 108.8(3) yes
C21 Si4 C29 108.4(3) yes
C26 Si4 C29 105.9(3) yes
Si7 Si5 C24 109.3(2) yes
Si7 Si5 C28 112.4(3) yes
Si7 Si5 C33 114.0(3) yes
C24 Si5 C28 108.6(3) yes
C24 Si5 C33 109.0(4) yes
C28 Si5 C33 103.4(3) yes
Si7 Si6 C9 115.19(17) yes
Si7 Si6 C16 106.81(17) yes
Si7 Si6 C22 113.04(19) yes
C9 Si6 C16 108.3(3) yes
C9 Si6 C22 105.9(3) yes
C16 Si6 C22 107.3(3) yes
Si5 Si7 Si6 107.14(8) yes
Si5 Si7 Si8 106.92(7) yes
Si5 Si7 O2 109.28(12) yes
Si6 Si7 Si8 111.44(7) yes
Si6 Si7 O2 104.71(11) yes
Si8 Si7 O2 116.99(12) yes
Si7 Si8 C32 115.97(19) yes
Si7 Si8 C34 111.8(3) yes
Si7 Si8 C35 106.3(3) yes
C32 Si8 C34 103.6(4) yes
C32 Si8 C35 106.9(4) yes
C34 Si8 C35 112.3(5) yes
Si1 O1 C1 129.3(2) yes
Si7 O2 C17 133.2(3) yes
O1 C1 C2 107.4(3) yes
O1 C1 C6 110.5(3) yes
C2 C1 C6 105.9(3) yes
C1 C2 C7 105.0(3) yes
C1 C2 C17 116.8(3) yes
C7 C2 C17 112.3(3) yes
C4 C3 C8 120.4(4) yes
C4 C3 C19 120.8(4) yes
C8 C3 C19 118.7(4) yes
O3 C4 C3 111.0(3) yes
O3 C4 C6 105.3(3) yes
C3 C4 C6 112.4(3) yes
C1 C6 C4 112.0(3) yes
C1 C6 C10 103.2(3) yes
C4 C6 C10 114.3(3) yes
C2 C7 C10 104.4(3) yes
C3 C8 C20 120.6(5) yes
C6 C10 C7 102.8(3) yes
C11 C14 C15 108.6(4) yes
C11 C14 C17 111.5(4) yes
C11 C14 C18 108.3(4) yes
C15 C14 C17 109.7(4) yes
C15 C14 C18 108.2(5) yes
C17 C14 C18 110.5(4) yes
O2 C17 C2 107.9(3) yes
O2 C17 C14 108.4(3) yes
C2 C17 C14 115.1(3) yes
C3 C19 C27 119.8(5) yes
C8 C20 C31 119.9(5) yes
C19 C27 C31 121.1(6) yes
C20 C31 C27 119.9(5) yes
O1 C1 H1 110.959 no
C2 C1 H1 110.952 no
C6 C1 H1 110.952 no
C4 O3 H3 109.456 no
C1 C2 H2 107.464 no
C7 C2 H2 107.475 no
C17 C2 H2 107.465 no
O3 C4 H4 109.358 no
C3 C4 H4 109.339 no
C6 C4 H4 109.365 no
Si2 C5 H5A 109.474 no
Si2 C5 H5B 109.468 no
Si2 C5 H5C 109.470 no
H5A C5 H5B 109.470 no
H5A C5 H5C 109.469 no
H5B C5 H5C 109.477 no
C1 C6 H6 109.002 no
C4 C6 H6 109.034 no
C10 C6 H6 109.019 no
C2 C7 H7A 110.874 no
C2 C7 H7B 110.860 no
C10 C7 H7A 110.896 no
C10 C7 H7B 110.881 no
H7A C7 H7B 108.917 no
C3 C8 H8 119.707 no
C20 C8 H8 119.718 no
Si6 C9 H9A 109.473 no
Si6 C9 H9B 109.471 no
Si6 C9 H9C 109.485 no
H9A C9 H9B 109.468 no
H9A C9 H9C 109.463 no
H9B C9 H9C 109.466 no
C6 C10 H10A 111.199 no
C6 C10 H10B 111.228 no
C7 C10 H10A 111.199 no
C7 C10 H10B 111.224 no
H10A C10 H10B 109.141 no
C14 C11 H11A 109.464 no
C14 C11 H11B 109.471 no
C14 C11 H11C 109.467 no
H11A C11 H11B 109.481 no
H11A C11 H11C 109.472 no
H11B C11 H11C 109.472 no
Si3 C12 H12A 109.470 no
Si3 C12 H12B 109.478 no
Si3 C12 H12C 109.474 no
H12A C12 H12B 109.466 no
H12A C12 H12C 109.464 no
H12B C12 H12C 109.475 no
Si3 C13 H13A 109.467 no
Si3 C13 H13B 109.470 no
Si3 C13 H13C 109.478 no
H13A C13 H13B 109.477 no
H13A C13 H13C 109.469 no
H13B C13 H13C 109.466 no
C14 C15 H15A 109.479 no
C14 C15 H15B 109.468 no
C14 C15 H15C 109.463 no
H15A C15 H15B 109.468 no
H15A C15 H15C 109.479 no
H15B C15 H15C 109.470 no
Si6 C16 H16A 109.467 no
Si6 C16 H16B 109.473 no
Si6 C16 H16C 109.474 no
H16A C16 H16B 109.465 no
H16A C16 H16C 109.470 no
H16B C16 H16C 109.479 no
O2 C17 H17 108.443 no
C2 C17 H17 108.436 no
C14 C17 H17 108.441 no
C14 C18 H18A 109.460 no
C14 C18 H18B 109.464 no
C14 C18 H18C 109.466 no
H18A C18 H18B 109.469 no
H18A C18 H18C 109.473 no
H18B C18 H18C 109.496 no
C3 C19 H19 120.086 no
C27 C19 H19 120.097 no
C8 C20 H20 120.056 no
C31 C20 H20 120.080 no
Si4 C21 H21A 109.469 no
Si4 C21 H21B 109.463 no
Si4 C21 H21C 109.460 no
H21A C21 H21B 109.481 no
H21A C21 H21C 109.472 no
H21B C21 H21C 109.483 no
Si6 C22 H22A 109.475 no
Si6 C22 H22B 109.478 no
Si6 C22 H22C 109.470 no
H22A C22 H22B 109.466 no
H22A C22 H22C 109.471 no
H22B C22 H22C 109.467 no
Si2 C23 H23A 109.476 no
Si2 C23 H23B 109.469 no
Si2 C23 H23C 109.469 no
H23A C23 H23B 109.465 no
H23A C23 H23C 109.472 no
H23B C23 H23C 109.477 no
Si5 C24 H24A 109.469 no
Si5 C24 H24B 109.454 no
Si5 C24 H24C 109.471 no
H24A C24 H24B 109.474 no
H24A C24 H24C 109.480 no
H24B C24 H24C 109.478 no
Si2 C25 H25A 109.481 no
Si2 C25 H25B 109.465 no
Si2 C25 H25C 109.474 no
H25A C25 H25B 109.475 no
H25A C25 H25C 109.470 no
H25B C25 H25C 109.462 no
Si4 C26 H26A 109.469 no
Si4 C26 H26B 109.455 no
Si4 C26 H26C 109.471 no
H26A C26 H26B 109.474 no
H26A C26 H26C 109.477 no
H26B C26 H26C 109.480 no
C19 C27 H27 119.445 no
C31 C27 H27 119.466 no
Si5 C28 H28A 109.488 no
Si5 C28 H28B 109.471 no
Si5 C28 H28C 109.474 no
H28A C28 H28B 109.462 no
H28A C28 H28C 109.470 no
H28B C28 H28C 109.463 no
Si4 C29 H29A 109.472 no
Si4 C29 H29B 109.476 no
Si4 C29 H29C 109.472 no
H29A C29 H29B 109.469 no
H29A C29 H29C 109.473 no
H29B C29 H29C 109.466 no
Si3 C30 H30A 109.472 no
Si3 C30 H30B 109.474 no
Si3 C30 H30C 109.473 no
H30A C30 H30B 109.469 no
H30A C30 H30C 109.466 no
H30B C30 H30C 109.474 no
C20 C31 H31 120.049 no
C27 C31 H31 120.025 no
Si8 C32 H32A 109.469 no
Si8 C32 H32B 109.468 no
Si8 C32 H32C 109.464 no
H32A C32 H32B 109.463 no
H32A C32 H32C 109.494 no
H32B C32 H32C 109.470 no
Si5 C33 H33A 109.479 no
Si5 C33 H33B 109.465 no
Si5 C33 H33C 109.470 no
H33A C33 H33B 109.472 no
H33A C33 H33C 109.469 no
H33B C33 H33C 109.472 no
Si8 C34 H34A 109.466 no
Si8 C34 H34B 109.480 no
Si8 C34 H34C 109.474 no
H34A C34 H34B 109.469 no
H34A C34 H34C 109.461 no
H34B C34 H34C 109.477 no
Si8 C35 H35A 109.472 no
Si8 C35 H35B 109.459 no
Si8 C35 H35C 109.470 no
H35A C35 H35B 109.473 no
H35A C35 H35C 109.476 no
H35B C35 H35C 109.477 no

loop_
_geom_bond_atom_site_label_1
_geom_bond_atom_site_label_2
_geom_bond_distance
_geom_bond_publ_flag
Si1 Si2 2.351(2) yes
Si1 Si3 2.3683(18) yes
Si1 Si4 2.3565(19) yes
Si1 O1 1.675(3) yes
Si2 C5 1.865(5) yes
Si2 C23 1.871(5) yes
Si2 C25 1.870(5) yes
Si3 C12 1.878(5) yes
Si3 C13 1.885(5) yes
Si3 C30 1.873(5) yes
Si4 C21 1.883(5) yes
Si4 C26 1.865(6) yes
Si4 C29 1.873(5) yes
Si5 Si7 2.3784(19) yes
Si5 C24 1.863(6) yes
Si5 C28 1.877(7) yes
Si5 C33 1.872(6) yes
Si6 Si7 2.374(2) yes
Si6 C9 1.872(5) yes
Si6 C16 1.872(5) yes
Si6 C22 1.876(6) yes
Si7 Si8 2.3592(19) yes
Si7 O2 1.667(3) yes
Si8 C32 1.848(7) yes
Si8 C34 1.895(9) yes
Si8 C35 1.820(10) yes
O1 C1 1.432(4) yes
O2 C17 1.437(5) yes
C1 C2 1.562(5) yes
C1 C6 1.538(5) yes
O3 C4 1.428(5) yes
C2 C7 1.533(5) yes
C2 C17 1.540(5) yes
C3 C4 1.513(5) yes
C3 C8 1.393(6) yes
C3 C19 1.381(7) yes
C4 C6 1.534(5) yes
C6 C10 1.522(6) yes
C7 C10 1.525(6) yes
C8 C20 1.396(6) yes
C11 C14 1.520(7) yes
C14 C15 1.509(7) yes
C14 C17 1.551(6) yes
C14 C18 1.548(7) yes
C19 C27 1.397(7) yes
C20 C31 1.371(8) yes
C27 C31 1.362(10) yes
C1 H1 1.000 no
O3 H3 0.840 no
C2 H2 1.000 no
C4 H4 1.000 no
C5 H5A 0.980 no
C5 H5B 0.980 no
C5 H5C 0.980 no
C6 H6 1.000 no
C7 H7A 0.990 no
C7 H7B 0.990 no
C8 H8 0.950 no
C9 H9A 0.980 no
C9 H9B 0.980 no
C9 H9C 0.980 no
C10 H10A 0.990 no
C10 H10B 0.990 no
C11 H11A 0.980 no
C11 H11B 0.980 no
C11 H11C 0.980 no
C12 H12A 0.980 no
C12 H12B 0.980 no
C12 H12C 0.980 no
C13 H13A 0.980 no
C13 H13B 0.980 no
C13 H13C 0.980 no
C15 H15A 0.980 no
C15 H15B 0.980 no
C15 H15C 0.980 no
C16 H16A 0.980 no
C16 H16B 0.980 no
C16 H16C 0.980 no
C17 H17 1.000 no
C18 H18A 0.980 no
C18 H18B 0.980 no
C18 H18C 0.980 no
C19 H19 0.950 no
C20 H20 0.950 no
C21 H21A 0.980 no
C21 H21B 0.980 no
C21 H21C 0.980 no
C22 H22A 0.980 no
C22 H22B 0.980 no
C22 H22C 0.980 no
C23 H23A 0.980 no
C23 H23B 0.980 no
C23 H23C 0.980 no
C24 H24A 0.980 no
C24 H24B 0.980 no
C24 H24C 0.980 no
C25 H25A 0.980 no
C25 H25B 0.980 no
C25 H25C 0.980 no
C26 H26A 0.980 no
C26 H26B 0.980 no
C26 H26C 0.980 no
C27 H27 0.950 no
C28 H28A 0.980 no
C28 H28B 0.980 no
C28 H28C 0.980 no
C29 H29A 0.980 no
C29 H29B 0.980 no
C29 H29C 0.980 no
C30 H30A 0.980 no
C30 H30B 0.980 no
C30 H30C 0.980 no
C31 H31 0.950 no
C32 H32A 0.980 no
C32 H32B 0.980 no
C32 H32C 0.980 no
C33 H33A 0.980 no
C33 H33B 0.980 no
C33 H33C 0.980 no
C34 H34A 0.980 no
C34 H34B 0.980 no
C34 H34C 0.980 no
C35 H35A 0.980 no
C35 H35B 0.980 no
C35 H35C 0.980 no

loop_
_geom_contact_atom_site_label_1
_geom_contact_atom_site_label_2
_geom_contact_distance
_geom_contact_publ_flag
_geom_contact_site_symmetry_2
Si1 C6 3.476(4) no .
O1 C5 3.407(5) no .
O1 C7 3.399(5) no .
O1 C10 3.104(5) no .
O1 C11 3.329(6) no .
O1 C17 3.572(5) no .
O2 C7 2.734(5) no .
O2 C15 2.874(7) no .
O2 C16 3.522(6) no .
O2 C18 2.902(6) no .
C1 O3 2.917(5) no .
C1 C11 3.132(7) no .
C1 C14 3.389(6) no .
O3 C19 2.843(6) no .
O3 C21 3.516(6) no .
C2 C4 3.351(5) no .
C2 C11 3.085(6) no .
C2 C18 3.111(7) no .
C3 C10 3.035(6) no .
C3 C31 2.787(7) no .
C4 C7 3.105(6) no .
C6 C8 3.415(6) no .
C6 C19 3.288(6) no .
C8 C10 3.357(6) no .
C8 C27 2.745(8) no .
C11 C26 3.523(7) no .
C15 C33 3.532(10) no .
C19 C20 2.767(8) no .
C22 C28 3.549(10) no .
O3 C3 3.546(5) no 3_566
O3 C8 3.524(5) no 3_566
O3 C19 3.541(6) no 3_566
O3 C20 3.519(6) no 3_566
O3 C27 3.529(7) no 3_566
O3 C31 3.524(7) no 3_566
C3 O3 3.546(5) no 3_566
C8 O3 3.524(5) no 3_566
C19 O3 3.541(6) no 3_566
C20 O3 3.519(6) no 3_566
C27 O3 3.529(7) no 3_566
C27 C27 3.522(8) no 3_466
C31 O3 3.524(7) no 3_566
C35 C35 3.495(15) no 3_676
Si1 H1 3.0044 no .
Si1 H5A 3.4343 no .
Si1 H5C 3.5676 no .
Si1 H6 3.0453 no .
Si1 H11B 3.2458 no .
Si1 H12A 3.5800 no .
Si1 H13A 3.5867 no .
Si1 H13B 3.5179 no .
Si1 H23A 3.5098 no .
Si1 H25A 3.5885 no .
Si1 H25C 3.5769 no .
Si1 H29A 3.4688 no .
Si1 H29B 3.4500 no .
Si1 H30B 3.5635 no .
Si2 H13B 3.3924 no .
Si3 H6 2.9763 no .
Si3 H25A 3.5422 no .
Si3 H29B 3.3854 no .
Si4 H1 3.5607 no .
Si4 H11B 3.4295 no .
Si5 H15B 2.9967 no .
Si5 H35B 3.3640 no .
Si6 H7A 3.4004 no .
Si6 H7B 3.4340 no .
Si7 H7A 3.1574 no .
Si7 H15B 3.0645 no .
Si7 H16A 3.5393 no .
Si7 H16B 3.4592 no .
Si7 H17 2.9082 no .
Si7 H22B 3.5342 no .
Si7 H24B 3.5157 no .
Si7 H34B 3.5946 no .
Si7 H35A 3.4627 no .
Si7 H35B 3.4032 no .
Si8 H17 3.2557 no .
O1 H3 3.4540 no .
O1 H2 2.3278 no .
O1 H5A 2.9516 no .
O1 H6 2.4533 no .
O1 H10B 2.9655 no .
O1 H11B 2.4364 no .
O1 H11C 3.5989 no .
O1 H18B 3.4962 no .
O1 H25C 3.5981 no .
O2 H2 2.7274 no .
O2 H7A 2.6037 no .
O2 H7B 2.7668 no .
O2 H15A 3.2172 no .
O2 H15B 2.5086 no .
O2 H16A 3.1993 no .
O2 H16B 3.5575 no .
O2 H18A 2.5692 no .
O2 H18B 3.2126 no .
O2 H24C 3.4471 no .
C1 H3 2.5379 no .
C1 H4 2.6870 no .
C1 H7A 2.9386 no .
C1 H7B 3.2591 no .
C1 H10A 3.2693 no .
C1 H10B 2.7311 no .
C1 H11B 2.5499 no .
C1 H11C 3.1425 no .
C1 H17 2.7384 no .
C1 H21C 3.5807 no .
O3 H1 2.5317 no .
O3 H6 2.5109 no .
O3 H12A 2.6960 no .
O3 H19 2.5670 no .
O3 H21B 2.9432 no .
O3 H21C 3.2169 no .
C2 H4 3.0943 no .
C2 H6 3.2651 no .
C2 H10A 3.2806 no .
C2 H10B 2.7569 no .
C2 H11B 2.7542 no .
C2 H11C 3.3439 no .
C2 H18A 3.4077 no .
C2 H18B 2.7662 no .
C3 H3 3.1498 no .
C3 H6 2.7758 no .
C3 H7A 3.5828 no .
C3 H10A 2.6135 no .
C3 H20 3.2776 no .
C3 H27 3.2571 no .
C3 H32B 3.5464 no .
C4 H1 2.5634 no .
C4 H7A 2.9253 no .
C4 H8 2.6729 no .
C4 H10A 2.6667 no .
C4 H10B 3.3992 no .
C4 H12A 3.5491 no .
C4 H19 2.6763 no .
C4 H32B 3.1328 no .
C5 H11B 3.5603 no .
C5 H18B 3.4952 no .
C5 H23B 3.0953 no .
C5 H23C 3.3137 no .
C5 H25B 3.1794 no .
C5 H25C 3.1516 no .
C6 H3 2.4609 no .
C6 H2 3.0900 no .
C6 H7A 2.7198 no .
C6 H7B 3.2488 no .
C6 H8 3.4967 no .
C6 H12A 3.5283 no .
C6 H17 3.5959 no .
C6 H19 3.2943 no .
C6 H30C 2.9799 no .
C7 H1 3.1470 no .
C7 H4 2.8427 no .
C7 H6 3.2376 no .
C7 H8 3.4407 no .
C7 H9B 2.7908 no .
C7 H16A 3.2561 no .
C7 H17 2.8729 no .
C8 H4 2.6048 no .
C8 H7A 3.4174 no .
C8 H10A 2.6513 no .
C8 H19 3.2499 no .
C8 H31 3.2545 no .
C8 H32B 3.2340 no .
C8 H32C 3.5638 no .
C9 H7A 3.0139 no .
C9 H7B 3.3311 no .
C9 H8 3.5015 no .
C9 H16A 3.1848 no .
C9 H16C 3.1817 no .
C9 H22B 3.3330 no .
C9 H22C 2.9631 no .
C9 H32C 3.2058 no .
C10 H1 3.2296 no .
C10 H2 2.8263 no .
C10 H4 2.8161 no .
C10 H8 3.2558 no .
C10 H9B 3.4531 no .
C10 H30C 3.2772 no .
C11 H1 2.6965 no .
C11 H2 3.1738 no .
C11 H15A 2.6396 no .
C11 H15B 3.3124 no .
C11 H15C 2.6441 no .
C11 H17 2.7473 no .
C11 H18A 3.3359 no .
C11 H18B 2.6901 no .
C11 H18C 2.6511 no .
C11 H21C 3.4482 no .
C11 H26B 2.6219 no .
C12 H6 3.3372 no .
C12 H13A 3.1758 no .
C12 H13C 3.1794 no .
C12 H19 3.2058 no .
C12 H21B 3.3362 no .
C12 H29B 3.3062 no .
C12 H30A 3.1965 no .
C12 H30C 3.2013 no .
C13 H12B 3.0777 no .
C13 H12C 3.2850 no .
C13 H23A 3.2012 no .
C13 H25A 3.2534 no .
C13 H29B 3.2813 no .
C13 H30A 3.1170 no .
C13 H30B 3.1857 no .
C14 H1 3.2136 no .
C14 H2 2.6774 no .
C15 H11A 2.6245 no .
C15 H11B 3.3097 no .
C15 H11C 2.6647 no .
C15 H17 2.6670 no .
C15 H18A 2.6613 no .
C15 H18B 3.3255 no .
C15 H18C 2.6624 no .
C15 H33A 2.6963 no .
C15 H34B 3.4068 no .
C15 H34C 3.4731 no .
C16 H7B 3.1748 no .
C16 H9B 3.1643 no .
C16 H9C 3.2029 no .
C16 H22A 3.0260 no .
C16 H22C 3.3241 no .
C16 H24B 3.4230 no .
C17 H1 2.6510 no .
C17 H4 3.4795 no .
C17 H7A 2.5997 no .
C17 H7B 2.9864 no .
C17 H11A 3.3806 no .
C17 H11B 2.7383 no .
C17 H11C 2.7132 no .
C17 H15A 2.7010 no .
C17 H15B 2.6653 no .
C17 H15C 3.3530 no .
C17 H18A 2.7351 no .
C17 H18B 2.7318 no .
C17 H18C 3.3906 no .
C17 H34C 3.3290 no .
C18 H2 2.6553 no .
C18 H5A 3.5473 no .
C18 H11A 2.6625 no .
C18 H11B 2.6641 no .
C18 H11C 3.3419 no .
C18 H15A 3.3327 no .
C18 H15B 2.6756 no .
C18 H15C 2.6290 no .
C18 H17 3.3997 no .
C19 H4 3.2958 no .
C19 H6 3.0989 no .
C19 H8 3.2458 no .
C19 H10A 3.4833 no .
C19 H12A 3.3824 no .
C19 H31 3.2588 no .
C20 H10A 3.5496 no .
C20 H27 3.2210 no .
C21 H1 3.2840 no .
C21 H3 2.8409 no .
C21 H11C 3.5591 no .
C21 H26A 3.1703 no .
C21 H26B 3.2228 no .
C21 H29B 3.2192 no .
C21 H29C 3.1693 no .
C22 H9A 3.1931 no .
C22 H9C 3.0706 no .
C22 H16B 3.2107 no .
C22 H16C 3.1175 no .
C22 H28C 2.7877 no .
C23 H5B 3.2413 no .
C23 H5C 3.1548 no .
C23 H13B 3.3906 no .
C23 H25A 3.2285 no .
C23 H25B 3.1788 no .
C23 H26C 3.4448 no .
C23 H29A 3.0665 no .
C24 H15B 3.3816 no .
C24 H16B 3.3907 no .
C24 H18A 3.5924 no .
C24 H28A 3.1916 no .
C24 H28C 3.1879 no .
C24 H33A 3.1994 no .
C24 H33C 3.1864 no .
C25 H5A 3.2208 no .
C25 H5B 3.1109 no .
C25 H13B 3.2138 no .
C25 H23A 3.3382 no .
C25 H23C 3.0856 no .
C25 H30B 3.2307 no .
C26 H5C 3.4791 no .
C26 H11A 3.2613 no .
C26 H11B 3.1923 no .
C26 H11C 3.5452 no .
C26 H21A 3.1972 no .
C26 H21C 3.2028 no .
C26 H23B 3.5155 no .
C26 H29A 3.1251 no .
C26 H29C 3.1216 no .
C27 H20 3.2234 no .
C28 H22A 3.1544 no .
C28 H22B 3.1882 no .
C28 H24A 3.1270 no .
C28 H24B 3.2498 no .
C28 H33B 3.1032 no .
C28 H33C 3.0410 no .
C28 H35B 3.0458 no .
C29 H12B 3.4579 no .
C29 H13A 3.1142 no .
C29 H21A 3.1582 no .
C29 H21B 3.2351 no .
C29 H23A 3.4022 no .
C29 H26A 3.1190 no .
C29 H26C 3.1241 no .
C30 H6 2.8012 no .
C30 H12A 3.3497 no .
C30 H12C 3.0700 no .
C30 H13B 3.1847 no .
C30 H13C 3.1229 no .
C30 H25A 3.4655 no .
C31 H8 3.2487 no .
C31 H19 3.2542 no .
C32 H4 3.1671 no .
C32 H7A 3.4733 no .
C32 H8 3.0723 no .
C32 H9A 3.2760 no .
C32 H34A 3.0744 no .
C32 H34C 3.0809 no .
C32 H35A 3.0997 no .
C32 H35C 3.0802 no .
C33 H15A 3.5794 no .
C33 H15B 2.7491 no .
C33 H24A 3.1904 no .
C33 H24C 3.1917 no .
C33 H28A 3.0361 no .
C33 H28B 3.1114 no .
C33 H34B 3.3023 no .
C33 H35B 3.5325 no .
C34 H15A 3.0579 no .
C34 H17 3.0869 no .
C34 H32A 3.0801 no .
C34 H32B 3.0537 no .
C34 H33B 3.4912 no .
C34 H35B 3.2894 no .
C34 H35C 3.2015 no .
C35 H22B 3.5803 no .
C35 H28B 2.9876 no .
C35 H32A 3.0742 no .
C35 H32C 3.1179 no .
C35 H34A 3.2260 no .
C35 H34B 3.2931 no .
H1 H3 1.9264 no .
H1 H2 2.7742 no .
H1 H4 2.5816 no .
H1 H6 2.6286 no .
H1 H7A 3.3907 no .
H1 H11B 2.2960 no .
H1 H11C 2.4336 no .
H1 H17 2.4605 no .
H1 H21B 3.3794 no .
H1 H21C 2.6748 no .
H3 H4 2.2151 no .
H3 H6 2.6889 no .
H3 H12A 2.9290 no .
H3 H19 3.3366 no .
H3 H21B 2.4415 no .
H3 H21C 2.4339 no .
H2 H5A 3.2259 no .
H2 H7A 2.8424 no .
H2 H7B 2.2371 no .
H2 H10B 2.8237 no .
H2 H11B 2.7092 no .
H2 H17 2.8650 no .
H2 H18A 2.9696 no .
H2 H18B 2.0627 no .
H2 H18C 3.5215 no .
H4 H6 2.8906 no .
H4 H7A 2.4022 no .
H4 H8 2.4141 no .
H4 H10A 2.9363 no .
H4 H17 2.8962 no .
H4 H19 3.5766 no .
H4 H32B 2.1995 no .
H4 H32C 3.5158 no .
H5A H11B 3.1675 no .
H5A H18B 2.6770 no .
H5A H25B 3.4976 no .
H5A H25C 3.0487 no .
H5B H23B 3.3464 no .
H5B H23C 3.2147 no .
H5B H25B 2.9627 no .
H5B H25C 3.3037 no .
H5C H11B 3.1944 no .
H5C H18B 3.4814 no .
H5C H23B 2.8946 no .
H5C H23C 3.5346 no .
H5C H26B 3.2963 no .
H5C H26C 2.9029 no .
H6 H10A 2.5313 no .
H6 H10B 2.2916 no .
H6 H12A 2.8042 no .
H6 H19 2.8907 no .
H6 H30A 3.5638 no .
H6 H30B 3.2671 no .
H6 H30C 2.0865 no .
H7A H8 2.7737 no .
H7A H9A 3.2551 no .
H7A H9B 2.2899 no .
H7A H10A 2.3274 no .
H7A H10B 2.8876 no .
H7A H16A 3.4355 no .
H7A H17 2.6361 no .
H7A H32B 2.9248 no .
H7A H32C 3.4019 no .
H7B H9B 2.5599 no .
H7B H10A 2.5332 no .
H7B H10B 2.3306 no .
H7B H16A 2.3569 no .
H7B H17 3.5077 no .
H8 H9A 3.1451 no .
H8 H9B 2.9468 no .
H8 H10A 2.6301 no .
H8 H20 2.3425 no .
H8 H32A 3.5894 no .
H8 H32B 2.5693 no .
H8 H32C 2.7186 no .
H9A H22B 3.2475 no .
H9A H22C 3.1919 no .
H9A H32B 3.5710 no .
H9A H32C 2.4141 no .
H9B H10A 3.0790 no .
H9B H16A 3.0048 no .
H9B H16C 3.3910 no .
H9B H32C 3.3382 no .
H9C H16A 3.4499 no .
H9C H16C 3.0421 no .
H9C H22B 3.5422 no .
H9C H22C 2.7332 no .
H10A H30C 3.4460 no .
H10B H30B 3.5575 no .
H10B H30C 2.9205 no .
H11A H15A 2.8933 no .
H11A H15B 3.5277 no .
H11A H15C 2.4317 no .
H11A H18A 3.5482 no .
H11A H18B 2.9744 no .
H11A H18C 2.4531 no .
H11A H26B 2.2887 no .
H11B H15A 3.5451 no .
H11B H15C 3.5291 no .
H11B H17 3.0652 no .
H11B H18A 3.5682 no .
H11B H18B 2.4967 no .
H11B H18C 2.9191 no .
H11B H21C 3.3433 no .
H11B H26B 2.4398 no .
H11B H26C 3.5606 no .
H11C H15A 2.4702 no .
H11C H15B 3.5559 no .
H11C H15C 2.9597 no .
H11C H17 2.5526 no .
H11C H18B 3.5845 no .
H11C H18C 3.5542 no .
H11C H21C 2.7226 no .
H11C H26B 2.7103 no .
H11C H34C 3.5759 no .
H12A H19 2.4980 no .
H12A H21B 2.8579 no .
H12A H30C 3.2148 no .
H12B H13A 2.9141 no .
H12B H13C 3.2674 no .
H12B H21B 3.0375 no .
H12B H29B 2.5857 no .
H12C H13A 3.5536 no .
H12C H13C 3.1345 no .
H12C H19 3.0971 no .
H12C H30A 2.9176 no .
H12C H30C 3.2426 no .
H13A H23A 2.8985 no .
H13A H29A 2.8955 no .
H13A H29B 2.5158 no .
H13B H23A 2.7038 no .
H13B H25A 2.4222 no .
H13B H30A 3.3793 no .
H13B H30B 3.0508 no .
H13C H30A 2.9140 no .
H13C H30B 3.3885 no .
H15A H17 2.4885 no .
H15A H18A 3.5712 no .
H15A H18C 3.5503 no .
H15A H33A 2.8092 no .
H15A H34B 2.6350 no .
H15A H34C 2.6585 no .
H15B H17 2.9149 no .
H15B H18A 2.4882 no .
H15B H18B 3.5645 no .
H15B H18C 2.9722 no .
H15B H24C 2.8143 no .
H15B H33A 2.0094 no .
H15B H33B 3.2124 no .
H15B H33C 3.5052 no .
H15B H34B 3.3286 no .
H15C H17 3.5749 no .
H15C H18A 2.9023 no .
H15C H18B 3.5298 no .
H15C H18C 2.4395 no .
H15C H33A 2.8883 no .
H16B H22A 2.9278 no .
H16B H24B 2.5442 no .
H16C H22A 3.1188 no .
H16C H22C 3.1404 no .
H17 H32B 3.1848 no .
H17 H34B 3.3986 no .
H17 H34C 2.4120 no .
H18A H24C 2.7462 no .
H19 H27 2.3401 no .
H19 H30C 3.4120 no .
H20 H31 2.3226 no .
H21A H26A 3.0111 no .
H21A H26B 3.4693 no .
H21A H29B 3.4129 no .
H21A H29C 2.9706 no .
H21B H29B 3.1036 no .
H21B H29C 3.4512 no .
H21C H26A 3.4032 no .
H21C H26B 3.0720 no .
H22A H24B 3.5734 no .
H22A H28B 3.5066 no .
H22A H28C 2.2616 no .
H22B H28B 3.0696 no .
H22B H28C 2.5629 no .
H22B H35A 2.8040 no .
H23A H25A 3.2249 no .
H23A H25B 3.5898 no .
H23A H29A 2.5563 no .
H23B H26C 2.6731 no .
H23B H29A 2.8112 no .
H23C H25A 3.3009 no .
H23C H25B 2.9081 no .
H24A H28A 2.9719 no .
H24A H28C 3.3370 no .
H24A H33A 3.4396 no .
H24A H33C 3.0279 no .
H24B H28A 3.5156 no .
H24B H28C 3.0967 no .
H24C H33A 3.0430 no .
H24C H33C 3.4233 no .
H25A H30B 2.7031 no .
H25C H30B 2.9677 no .
H26A H29A 3.3524 no .
H26A H29C 2.9424 no .
H26C H29A 2.9514 no .
H26C H29C 3.3545 no .
H27 H31 2.3044 no .
H28A H33B 3.2879 no .
H28A H33C 2.8119 no .
H28B H33B 2.9554 no .
H28B H33C 3.3064 no .
H28B H35A 2.9731 no .
H28B H35B 2.2241 no .
H28C H35B 3.5705 no .
H32A H34A 2.8933 no .
H32A H34C 3.3197 no .
H32A H35A 3.3133 no .
H32A H35C 2.8881 no .
H32B H34A 3.2744 no .
H32B H34C 2.8726 no .
H32C H35A 2.9543 no .
H32C H35C 3.3477 no .
H33A H34B 3.1768 no .
H33B H34B 2.6784 no .
H33B H35B 2.8566 no .
H34A H35B 3.5167 no .
H34A H35C 3.0352 no .
H34B H35B 3.1984 no .
H34B H35C 3.4886 no .
C2 H23C 3.4517 no 2_455
C5 H13A 3.2024 no 2_455
C5 H24A 3.4083 no 2_545
C5 H29A 3.4658 no 2_455
C5 H33C 3.3811 no 2_545
C7 H23C 3.5437 no 2_455
C8 H34A 3.4885 no 1_455
C9 H9A 3.5166 no 3_576
C9 H22B 3.5002 no 3_576
C10 H34B 3.0000 no 1_455
C11 H30B 3.2727 no 1_655
C12 H32A 3.2389 no 3_566
C13 H26A 3.5810 no 1_455
C13 H28A 3.4412 no 1_445
C16 H5B 3.2609 no 2_455
C16 H23C 3.4227 no 2_455
C16 H25B 3.5127 no 2_455
C16 H29B 3.1728 no 1_565
C16 H29C 3.4458 no 1_565
C16 H33C 3.0628 no 1_455
C18 H13B 3.3500 no 2_455
C18 H23A 3.3863 no 2_455
C18 H23C 3.4436 no 2_455
C18 H26A 3.2000 no 2_555
C19 H32A 3.5682 no 3_566
C19 H32B 3.5460 no 3_566
C20 H3 3.4969 no 3_566
C20 H21B 3.3706 no 3_566
C20 H34A 3.1734 no 1_455
C21 H20 3.5464 no 3_566
C21 H22A 3.3781 no 1_545
C21 H30A 3.2637 no 1_655
C21 H31 3.5604 no 3_566
C22 H9A 3.2438 no 3_576
C22 H20 3.1361 no 3_576
C23 H2 3.2567 no 2_445
C23 H16A 3.4285 no 2_445
C23 H18B 3.1983 no 2_445
C24 H5C 3.3250 no 2_555
C24 H25B 3.3026 no 2_455
C24 H29C 3.4826 no 1_565
C25 H11A 3.5288 no 1_455
C25 H29A 3.5819 no 2_455
C25 H29C 3.5184 no 2_455
C26 H18A 3.5944 no 2_545
C26 H18C 3.2474 no 2_545
C26 H24C 3.4899 no 2_545
C27 H3 3.4921 no 3_566
C27 H27 3.0473 no 3_466
C27 H34A 3.5390 no 1_455
C27 H34A 3.5952 no 3_566
C27 H34C 3.4849 no 3_566
C28 H13C 3.4861 no 1_665
C28 H35C 3.5107 no 3_676
C29 H5B 3.3544 no 2_445
C29 H16B 3.0649 no 1_545
C29 H16C 3.5516 no 1_545
C29 H24B 3.5378 no 1_545
C29 H25B 3.4415 no 2_445
C30 H11C 3.2407 no 1_455
C30 H21C 3.4559 no 1_455
C30 H31 3.3077 no 3_466
C31 H3 3.3261 no 3_566
C31 H21C 3.4424 no 3_566
C31 H27 3.4119 no 3_466
C31 H30A 3.4253 no 3_466
C31 H34A 3.2094 no 1_455
C32 H19 3.4087 no 3_566
C33 H7B 3.4242 no 1_655
C33 H16A 3.2347 no 1_655
C33 H16C 3.5260 no 1_655
C33 H23B 3.5359 no 2_555
C34 H10A 3.0334 no 1_655
C34 H10B 3.5836 no 1_655
C34 H27 3.1075 no 3_566
C35 H28B 3.4300 no 3_676
C35 H35A 3.2595 no 3_676
C35 H35B 3.2156 no 3_676
C35 H35C 3.4323 no 3_676
H3 C20 3.4969 no 3_566
H3 C27 3.4921 no 3_566
H3 C31 3.3261 no 3_566
H2 C23 3.2567 no 2_455
H2 H23A 3.0764 no 2_455
H2 H23B 3.5417 no 2_455
H2 H23C 2.6860 no 2_455
H5A H13A 2.9751 no 2_455
H5A H23A 2.9302 no 2_455
H5A H29A 3.1001 no 2_455
H5B C16 3.2609 no 2_445
H5B C29 3.3544 no 2_455
H5B H13A 2.7011 no 2_455
H5B H16A 3.0983 no 2_445
H5B H16B 3.1102 no 2_445
H5B H16C 3.0212 no 2_445
H5B H24A 3.4557 no 2_545
H5B H29A 3.0161 no 2_455
H5B H29B 2.9779 no 2_455
H5B H29C 3.5530 no 2_455
H5B H33C 2.8709 no 2_545
H5C C24 3.3250 no 2_545
H5C H13A 3.4536 no 2_455
H5C H24A 2.6199 no 2_545
H5C H24C 3.2458 no 2_545
H5C H33C 3.0690 no 2_545
H7B C33 3.4242 no 1_455
H7B H23C 2.8243 no 2_455
H7B H33A 3.3178 no 1_455
H7B H33B 3.0379 no 1_455
H7B H33C 3.3534 no 1_455
H8 H22C 3.3957 no 3_576
H9A C9 3.5166 no 3_576
H9A C22 3.2438 no 3_576
H9A H9A 3.0215 no 3_576
H9A H9C 3.2769 no 3_576
H9A H22B 2.9356 no 3_576
H9A H22C 2.7472 no 3_576
H9B H33B 3.0753 no 1_455
H9C H9A 3.2769 no 3_576
H9C H22B 3.2841 no 3_576
H9C H32C 3.5579 no 3_576
H9C H33B 3.4774 no 1_455
H9C H35A 2.9429 no 3_576
H9C H35B 3.5906 no 1_455
H10A C34 3.0334 no 1_455
H10A H33B 3.4450 no 1_455
H10A H34A 2.9100 no 1_455
H10A H34B 2.3565 no 1_455
H10A H34C 3.4723 no 1_455
H10B C34 3.5836 no 1_455
H10B H15A 2.9428 no 1_455
H10B H33A 3.3306 no 1_455
H10B H33B 3.4950 no 1_455
H10B H34B 2.7788 no 1_455
H11A C25 3.5288 no 1_655
H11A H25A 3.1791 no 1_655
H11A H25C 3.1361 no 1_655
H11A H30B 3.0650 no 1_655
H11C C30 3.2407 no 1_655
H11C H30A 3.1210 no 1_655
H11C H30B 2.6163 no 1_655
H11C H30C 3.5303 no 1_655
H12A H32A 3.0454 no 3_566
H12B H16C 2.9956 no 1_545
H12B H22C 3.3995 no 1_545
H12B H28A 3.3997 no 1_445
H12B H32A 3.4851 no 3_566
H12C H28A 3.1390 no 1_445
H12C H31 3.3313 no 3_466
H12C H32A 2.7060 no 3_566
H13A C5 3.2024 no 2_445
H13A H5A 2.9751 no 2_445
H13A H5B 2.7011 no 2_445
H13A H5C 3.4536 no 2_445
H13A H28A 3.4086 no 1_445
H13B C18 3.3500 no 2_445
H13B H18A 3.3222 no 2_445
H13B H18B 3.0973 no 2_445
H13B H18C 3.0731 no 2_445
H13B H26A 3.0112 no 1_455
H13C C28 3.4861 no 1_445
H13C H21A 3.1515 no 1_455
H13C H24A 3.1442 no 1_445
H13C H26A 3.2393 no 1_455
H13C H28A 2.7144 no 1_445
H13C H28C 3.4744 no 1_445
H15A H10B 2.9428 no 1_655
H15A H30B 3.2205 no 1_655
H15A H30C 3.4794 no 1_655
H15B H26C 3.4487 no 2_555
H15C H23B 3.4317 no 2_555
H15C H25C 3.0441 no 1_655
H15C H26A 3.5690 no 2_555
H15C H26C 3.1523 no 2_555
H16A C23 3.4285 no 2_455
H16A C33 3.2347 no 1_455
H16A H5B 3.0983 no 2_455
H16A H23C 2.5888 no 2_455
H16A H25B 3.4218 no 2_455
H16A H33A 3.5594 no 1_455
H16A H33B 3.1868 no 1_455
H16A H33C 2.5325 no 1_455
H16B C29 3.0649 no 1_565
H16B H5B 3.1102 no 2_455
H16B H23C 3.4396 no 2_455
H16B H25B 2.7568 no 2_455
H16B H29A 3.5698 no 1_565
H16B H29B 2.6869 no 1_565
H16B H29C 2.5899 no 1_565
H16C C29 3.5516 no 1_565
H16C C33 3.5260 no 1_455
H16C H5B 3.0212 no 2_455
H16C H12B 2.9956 no 1_565
H16C H28A 3.5300 no 1_455
H16C H29B 2.7684 no 1_565
H16C H29C 3.4960 no 1_565
H16C H33B 3.5020 no 1_455
H16C H33C 2.7148 no 1_455
H18A C26 3.5944 no 2_555
H18A H13B 3.3222 no 2_455
H18A H23A 3.3400 no 2_455
H18A H23C 3.0960 no 2_455
H18A H25A 3.1262 no 2_455
H18A H25B 3.2982 no 2_455
H18A H26A 3.0739 no 2_555
H18A H26C 3.3990 no 2_555
H18B C23 3.1983 no 2_455
H18B H13B 3.0973 no 2_455
H18B H23A 2.6190 no 2_455
H18B H23C 2.8960 no 2_455
H18C C26 3.2474 no 2_555
H18C H13B 3.0731 no 2_455
H18C H24A 3.5485 no 2_545
H18C H26A 2.4731 no 2_555
H18C H26C 3.1946 no 2_555
H19 C32 3.4087 no 3_566
H19 H32A 2.8283 no 3_566
H19 H32B 3.0894 no 3_566
H20 C21 3.5464 no 3_566
H20 C22 3.1361 no 3_576
H20 H21A 3.3463 no 3_566
H20 H21B 3.0804 no 3_566
H20 H22A 2.8858 no 3_576
H20 H22B 2.8760 no 3_576
H20 H22C 3.1182 no 3_576
H20 H28C 3.3025 no 3_576
H20 H34A 3.4654 no 1_455
H21A H13C 3.1515 no 1_655
H21A H20 3.3463 no 3_566
H21A H22A 2.9488 no 1_545
H21A H28C 3.0454 no 1_545
H21A H30A 3.0139 no 1_655
H21A H31 3.4525 no 3_566
H21B C20 3.3706 no 3_566
H21B H20 3.0804 no 3_566
H21B H22A 2.9295 no 1_545
H21B H31 3.5902 no 3_566
H21C C30 3.4559 no 1_655
H21C C31 3.4424 no 3_566
H21C H30A 2.6312 no 1_655
H21C H30B 3.4541 no 1_655
H21C H31 3.0768 no 3_566
H22A C21 3.3781 no 1_565
H22A H20 2.8858 no 3_576
H22A H21A 2.9488 no 1_565
H22A H21B 2.9295 no 1_565
H22B C9 3.5002 no 3_576
H22B H9A 2.9356 no 3_576
H22B H9C 3.2841 no 3_576
H22B H20 2.8760 no 3_576
H22C H8 3.3957 no 3_576
H22C H9A 2.7472 no 3_576
H22C H12B 3.3995 no 1_565
H22C H20 3.1182 no 3_576
H22C H32C 2.7754 no 3_576
H23A C18 3.3863 no 2_445
H23A H2 3.0764 no 2_445
H23A H5A 2.9302 no 2_445
H23A H18A 3.3400 no 2_445
H23A H18B 2.6190 no 2_445
H23B C33 3.5359 no 2_545
H23B H2 3.5417 no 2_445
H23B H15C 3.4317 no 2_545
H23B H33A 2.9036 no 2_545
H23B H33C 3.2652 no 2_545
H23C C2 3.4517 no 2_445
H23C C7 3.5437 no 2_445
H23C C16 3.4227 no 2_445
H23C C18 3.4436 no 2_445
H23C H2 2.6860 no 2_445
H23C H7B 2.8243 no 2_445
H23C H16A 2.5888 no 2_445
H23C H16B 3.4396 no 2_445
H23C H18A 3.0960 no 2_445
H23C H18B 2.8960 no 2_445
H23C H33A 3.5252 no 2_545
H23C H33C 3.3791 no 2_545
H24A C5 3.4083 no 2_555
H24A H5B 3.4557 no 2_555
H24A H5C 2.6199 no 2_555
H24A H13C 3.1442 no 1_665
H24A H18C 3.5485 no 2_555
H24B C29 3.5378 no 1_565
H24B H25B 2.7271 no 2_455
H24B H29C 2.5725 no 1_565
H24C C26 3.4899 no 2_555
H24C H5C 3.2458 no 2_555
H24C H25A 3.4651 no 2_455
H24C H25B 3.0064 no 2_455
H24C H26B 3.2524 no 2_555
H24C H26C 2.9824 no 2_555
H25A H11A 3.1791 no 1_455
H25A H18A 3.1262 no 2_445
H25A H24C 3.4651 no 2_445
H25A H26A 3.4251 no 1_455
H25A H26B 3.1563 no 1_455
H25B C16 3.5127 no 2_445
H25B C24 3.3026 no 2_445
H25B C29 3.4415 no 2_455
H25B H16A 3.4218 no 2_445
H25B H16B 2.7568 no 2_445
H25B H18A 3.2982 no 2_445
H25B H24B 2.7271 no 2_445
H25B H24C 3.0064 no 2_445
H25B H29A 3.2807 no 2_455
H25B H29C 2.8519 no 2_455
H25C H11A 3.1361 no 1_455
H25C H15C 3.0441 no 1_455
H25C H29A 3.0991 no 2_455
H25C H29C 3.3102 no 2_455
H26A C13 3.5810 no 1_655
H26A C18 3.2000 no 2_545
H26A H13B 3.0112 no 1_655
H26A H13C 3.2393 no 1_655
H26A H15C 3.5690 no 2_545
H26A H18A 3.0739 no 2_545
H26A H18C 2.4731 no 2_545
H26A H25A 3.4251 no 1_655
H26B H24C 3.2524 no 2_545
H26B H25A 3.1563 no 1_655
H26B H30B 3.4797 no 1_655
H26C H15B 3.4487 no 2_545
H26C H15C 3.1523 no 2_545
H26C H18A 3.3990 no 2_545
H26C H18C 3.1946 no 2_545
H26C H24C 2.9824 no 2_545
H27 C27 3.0473 no 3_466
H27 C31 3.4119 no 3_466
H27 C34 3.1075 no 3_566
H27 H27 2.8230 no 3_466
H27 H31 3.4631 no 3_466
H27 H32A 3.3840 no 3_566
H27 H32B 3.3520 no 3_566
H27 H34A 2.6613 no 3_566
H27 H34C 2.6940 no 3_566
H28A C13 3.4412 no 1_665
H28A H12B 3.3997 no 1_665
H28A H12C 3.1390 no 1_665
H28A H13A 3.4086 no 1_665
H28A H13C 2.7144 no 1_665
H28A H16C 3.5300 no 1_655
H28B C35 3.4300 no 3_676
H28B H35A 3.3496 no 3_676
H28B H35C 2.6946 no 3_676
H28C H13C 3.4744 no 1_665
H28C H20 3.3025 no 3_576
H28C H21A 3.0454 no 1_565
H29A C5 3.4658 no 2_445
H29A C25 3.5819 no 2_445
H29A H5A 3.1001 no 2_445
H29A H5B 3.0161 no 2_445
H29A H16B 3.5698 no 1_545
H29A H25B 3.2807 no 2_445
H29A H25C 3.0991 no 2_445
H29B C16 3.1728 no 1_545
H29B H5B 2.9779 no 2_445
H29B H16B 2.6869 no 1_545
H29B H16C 2.7684 no 1_545
H29C C16 3.4458 no 1_545
H29C C24 3.4826 no 1_545
H29C C25 3.5184 no 2_445
H29C H5B 3.5530 no 2_445
H29C H16B 2.5899 no 1_545
H29C H16C 3.4960 no 1_545
H29C H24B 2.5725 no 1_545
H29C H25B 2.8519 no 2_445
H29C H25C 3.3102 no 2_445
H30A C21 3.2637 no 1_455
H30A C31 3.4253 no 3_466
H30A H11C 3.1210 no 1_455
H30A H21A 3.0139 no 1_455
H30A H21C 2.6312 no 1_455
H30A H31 2.5372 no 3_466
H30B C11 3.2727 no 1_455
H30B H11A 3.0650 no 1_455
H30B H11C 2.6163 no 1_455
H30B H15A 3.2205 no 1_455
H30B H21C 3.4541 no 1_455
H30B H26B 3.4797 no 1_455
H30C H11C 3.5303 no 1_455
H30C H15A 3.4794 no 1_455
H30C H31 3.2522 no 3_466
H30C H34C 3.5076 no 1_455
H31 C21 3.5604 no 3_566
H31 C30 3.3077 no 3_466
H31 H12C 3.3313 no 3_466
H31 H21A 3.4525 no 3_566
H31 H21B 3.5902 no 3_566
H31 H21C 3.0768 no 3_566
H31 H27 3.4631 no 3_466
H31 H30A 2.5372 no 3_466
H31 H30C 3.2522 no 3_466
H31 H34A 3.5224 no 1_455
H32A C12 3.2389 no 3_566
H32A C19 3.5682 no 3_566
H32A H12A 3.0454 no 3_566
H32A H12B 3.4851 no 3_566
H32A H12C 2.7060 no 3_566
H32A H19 2.8283 no 3_566
H32A H27 3.3840 no 3_566
H32B C19 3.5460 no 3_566
H32B H19 3.0894 no 3_566
H32B H27 3.3520 no 3_566
H32C H9C 3.5579 no 3_576
H32C H22C 2.7754 no 3_576
H33A H7B 3.3178 no 1_655
H33A H10B 3.3306 no 1_655
H33A H16A 3.5594 no 1_655
H33A H23B 2.9036 no 2_555
H33A H23C 3.5252 no 2_555
H33B H7B 3.0379 no 1_655
H33B H9B 3.0753 no 1_655
H33B H9C 3.4774 no 1_655
H33B H10A 3.4450 no 1_655
H33B H10B 3.4950 no 1_655
H33B H16A 3.1868 no 1_655
H33B H16C 3.5020 no 1_655
H33C C5 3.3811 no 2_555
H33C C16 3.0628 no 1_655
H33C H5B 2.8709 no 2_555
H33C H5C 3.0690 no 2_555
H33C H7B 3.3534 no 1_655
H33C H16A 2.5325 no 1_655
H33C H16C 2.7148 no 1_655
H33C H23B 3.2652 no 2_555
H33C H23C 3.3791 no 2_555
H34A C8 3.4885 no 1_655
H34A C20 3.1734 no 1_655
H34A C27 3.5390 no 1_655
H34A C27 3.5952 no 3_566
H34A C31 3.2094 no 1_655
H34A H10A 2.9100 no 1_655
H34A H20 3.4654 no 1_655
H34A H27 2.6613 no 3_566
H34A H31 3.5224 no 1_655
H34B C10 3.0000 no 1_655
H34B H10A 2.3565 no 1_655
H34B H10B 2.7788 no 1_655
H34C C27 3.4849 no 3_566
H34C H10A 3.4723 no 1_655
H34C H27 2.6940 no 3_566
H34C H30C 3.5076 no 1_655
H35A C35 3.2595 no 3_676
H35A H9C 2.9429 no 3_576
H35A H28B 3.3496 no 3_676
H35A H35A 3.3095 no 3_676
H35A H35B 2.8474 no 3_676
H35A H35C 3.0900 no 3_676
H35B C35 3.2156 no 3_676
H35B H9C 3.5906 no 1_655
H35B H35A 2.8474 no 3_676
H35B H35B 3.2227 no 3_676
H35B H35C 3.0437 no 3_676
H35C C28 3.5107 no 3_676
H35C C35 3.4323 no 3_676
H35C H28B 2.6946 no 3_676
H35C H35A 3.0900 no 3_676
H35C H35B 3.0437 no 3_676

loop_
_geom_torsion_atom_site_label_1
_geom_torsion_atom_site_label_2
_geom_torsion_atom_site_label_3
_geom_torsion_atom_site_label_4
_geom_torsion
_geom_torsion_publ_flag
Si2 Si1 Si3 C12 158.76(6) no
Si2 Si1 Si3 C13 39.15(8) no
Si2 Si1 Si3 C30 -77.73(7) no
Si3 Si1 Si2 C5 160.89(5) no
Si3 Si1 Si2 C23 -79.02(8) no
Si3 Si1 Si2 C25 43.27(8) no
Si2 Si1 Si4 C21 168.53(6) no
Si2 Si1 Si4 C26 43.14(8) no
Si2 Si1 Si4 C29 -72.72(7) no
Si4 Si1 Si2 C5 -81.79(9) no
Si4 Si1 Si2 C23 38.29(7) no
Si4 Si1 Si2 C25 160.58(5) no
Si2 Si1 O1 C1 -173.24(17) no
O1 Si1 Si2 C5 40.11(10) no
O1 Si1 Si2 C23 160.19(10) no
O1 Si1 Si2 C25 -77.52(10) no
Si3 Si1 Si4 C21 -74.61(8) no
Si3 Si1 Si4 C26 159.99(5) no
Si3 Si1 Si4 C29 44.14(7) no
Si4 Si1 Si3 C12 40.52(8) no
Si4 Si1 Si3 C13 -79.09(7) no
Si4 Si1 Si3 C30 164.03(5) no
Si3 Si1 O1 C1 72.1(2) no
O1 Si1 Si3 C12 -91.16(11) no
O1 Si1 Si3 C13 149.23(10) no
O1 Si1 Si3 C30 32.35(11) no
Si4 Si1 O1 C1 -55.9(3) no
O1 Si1 Si4 C21 56.95(11) no
O1 Si1 Si4 C26 -68.44(11) no
O1 Si1 Si4 C29 175.70(10) no
C24 Si5 Si7 Si6 -70.8(3) no
C24 Si5 Si7 Si8 169.6(3) no
C24 Si5 Si7 O2 42.1(3) no
C28 Si5 Si7 Si6 49.9(3) no
C28 Si5 Si7 Si8 -69.7(3) no
C28 Si5 Si7 O2 162.8(3) no
C33 Si5 Si7 Si6 167.1(3) no
C33 Si5 Si7 Si8 47.5(3) no
C33 Si5 Si7 O2 -80.0(3) no
C9 Si6 Si7 Si5 -161.76(16) no
C9 Si6 Si7 Si8 -45.13(17) no
C9 Si6 Si7 O2 82.25(17) no
C16 Si6 Si7 Si5 77.93(17) no
C16 Si6 Si7 Si8 -165.43(16) no
C16 Si6 Si7 O2 -38.05(17) no
C22 Si6 Si7 Si5 -39.8(2) no
C22 Si6 Si7 Si8 76.8(2) no
C22 Si6 Si7 O2 -155.83(19) no
Si5 Si7 Si8 C32 166.32(7) no
Si5 Si7 Si8 C34 -75.22(9) no
Si5 Si7 Si8 C35 47.71(8) no
Si5 Si7 O2 C17 116.6(3) no
Si6 Si7 Si8 C32 49.55(10) no
Si6 Si7 Si8 C34 168.01(6) no
Si6 Si7 Si8 C35 -69.06(9) no
Si6 Si7 O2 C17 -128.9(2) no
Si8 Si7 O2 C17 -5.0(3) no
O2 Si7 Si8 C32 -70.85(13) no
O2 Si7 Si8 C34 47.61(14) no
O2 Si7 Si8 C35 170.53(12) no
Si1 O1 C1 C2 168.32(17) no
Si1 O1 C1 C6 -76.6(3) no
Si7 O2 C17 C2 120.8(3) no
Si7 O2 C17 C14 -114.0(3) no
O1 C1 C2 C7 116.4(3) no
O1 C1 C2 C17 -118.6(3) no
O1 C1 C6 C4 147.4(3) no
O1 C1 C6 C10 -89.1(3) no
C2 C1 C6 C4 -96.6(3) no
C2 C1 C6 C10 26.9(3) no
C6 C1 C2 C7 -1.7(3) no
C6 C1 C2 C17 123.3(3) no
C1 C2 C7 C10 -24.1(3) no
C1 C2 C17 O2 -161.4(3) no
C1 C2 C17 C14 77.5(4) no
C7 C2 C17 O2 -40.1(4) no
C7 C2 C17 C14 -161.2(3) no
C17 C2 C7 C10 -152.0(3) no
C4 C3 C8 C20 177.9(3) no
C8 C3 C4 O3 146.3(3) no
C8 C3 C4 C6 -96.1(4) no
C4 C3 C19 C27 -177.8(3) no
C19 C3 C4 O3 -35.7(5) no
C19 C3 C4 C6 81.9(5) no
C8 C3 C19 C27 0.2(6) no
C19 C3 C8 C20 -0.1(5) no
O3 C4 C6 C1 -65.8(4) no
O3 C4 C6 C10 177.3(3) no
C3 C4 C6 C1 173.3(3) no
C3 C4 C6 C10 56.3(4) no
C1 C6 C10 C7 -42.0(3) no
C4 C6 C10 C7 80.0(4) no
C2 C7 C10 C6 41.3(3) no
C3 C8 C20 C31 0.0(6) no
C11 C14 C17 O2 -179.6(3) no
C11 C14 C17 C2 -58.8(4) no
C15 C14 C17 O2 60.1(5) no
C15 C14 C17 C2 -179.1(4) no
C18 C14 C17 O2 -59.1(4) no
C18 C14 C17 C2 61.7(5) no
C3 C19 C27 C31 -0.3(7) no
C8 C20 C31 C27 -0.1(7) no
C19 C27 C31 C20 0.2(7) no
